data_2236535
loop_
_publ_author_name
'\,Celik, \'Ismail'
'Akkurt, Mehmet'
'Yilmaz, Makbule'
'Tutar, Ahmet'
'Erenler, Ramazan'
'Garc\'ia-Granda, Santiago'

_publ_section_title
;
 2,5-Dibromoindan-1-ol
;
_journal_coeditor_code PK2441
_journal_issue 9
_journal_name_full 'Acta Crystallographica Section E'
_journal_page_first o2795
_journal_page_last o2796
_journal_paper_doi 10.1107/S1600536812035829
_journal_volume 68
_journal_year 2012
_chemical_formula_iupac 'C9 H8 Br2 O'
_chemical_formula_moiety 'C9 H8 Br2 O'
_chemical_formula_sum 'C9 H8 Br2 O'
_chemical_formula_weight 291.95
_chemical_name_systematic
;
2,5-Dibromoindan-1-ol
;
_space_group_IT_number 14
_symmetry_cell_setting monoclinic
_symmetry_space_group_name_Hall '-P 2ybc'
_symmetry_space_group_name_H-M 'P 1 21/c 1'
_atom_sites_solution_hydrogens geom
_atom_sites_solution_primary direct
_atom_sites_solution_secondary difmap
_cell_angle_alpha 90
_cell_angle_beta 94.165(10)
_cell_angle_gamma 90
_cell_formula_units_Z 4
_cell_length_a 9.5137(10)
_cell_length_b 4.8991(7)
_cell_length_c 20.249(3)
_cell_measurement_reflns_used 378
_cell_measurement_temperature 299(3)
_cell_measurement_theta_max 70.4294
_cell_measurement_theta_min 4.3749
_cell_volume 941.3(2)
_computing_cell_refinement 'CrysAlis PRO (Agilent, 2011)'
_computing_data_collection 'CrysAlis PRO (Agilent, 2011)'
_computing_data_reduction 'CrysAlis PRO (Agilent, 2011)'
_computing_molecular_graphics 'ORTEP-3 for Windows (Farrugia, 1999)'
_computing_publication_material 'WinGX (Farrugia, 1997) and PLATON (Spek, 2009)'
_computing_structure_refinement 'SHELXL97 (Sheldrick, 2008)'
_computing_structure_solution 'SIR97 (Altomare <i>et al.</i>, 1999)'
_diffrn_ambient_temperature 299(3)
_diffrn_detector_area_resol_mean 10.2673
_diffrn_measured_fraction_theta_full 0.989
_diffrn_measured_fraction_theta_max 0.989
_diffrn_measurement_device_type 'Agilent Xcalibur Ruby Gemini'
_diffrn_measurement_method '\w scans'
_diffrn_radiation_monochromator graphite
_diffrn_radiation_source 'Enhance (Cu) X-ray Source'
_diffrn_radiation_type 'Cu K\a'
_diffrn_radiation_wavelength 1.5418
_diffrn_reflns_av_R_equivalents 0.0000
_diffrn_reflns_av_sigmaI/netI 0.1625
_diffrn_reflns_limit_h_max 11
_diffrn_reflns_limit_h_min -11
_diffrn_reflns_limit_k_max 5
_diffrn_reflns_limit_k_min 0
_diffrn_reflns_limit_l_max 24
_diffrn_reflns_limit_l_min 0
_diffrn_reflns_number 1777
_diffrn_reflns_reduction_process
;
;
_diffrn_reflns_theta_full 70.56
_diffrn_reflns_theta_max 70.56
_diffrn_reflns_theta_min 4.38
_exptl_absorpt_coefficient_mu 10.504
_exptl_absorpt_correction_T_max 0.900
_exptl_absorpt_correction_T_min 0.882
_exptl_absorpt_correction_type refdelf
_exptl_absorpt_process_details
;
(XABS2; Parkin <i>et al.</i>, 1995)
;
_exptl_crystal_colour colourless
_exptl_crystal_density_diffrn 2.060
_exptl_crystal_density_method 'Not Measured'
_exptl_crystal_description prism
_exptl_crystal_F_000 560
_exptl_crystal_size_max 0.170
_exptl_crystal_size_mid 0.010
_exptl_crystal_size_min 0.010
_refine_diff_density_max 0.675
_refine_diff_density_min -0.777
_refine_ls_extinction_method none
_refine_ls_goodness_of_fit_ref 0.998
_refine_ls_hydrogen_treatment constr
_refine_ls_matrix_type full
_refine_ls_number_parameters 79
_refine_ls_number_reflns 1777
_refine_ls_number_restraints 0
_refine_ls_restrained_S_all 0.998
_refine_ls_R_factor_all 0.1786
_refine_ls_R_factor_gt 0.0816
_refine_ls_shift/su_max 0.000
_refine_ls_shift/su_mean 0.000
_refine_ls_structure_factor_coef Fsqd
_refine_ls_weighting_details 'calc w=1/[\s^2^(Fo^2^)+(0.0341P)^2^] where P=(Fo^2^+2Fc^2^)/3'
_refine_ls_weighting_scheme calc
_refine_ls_wR_factor_gt 0.1619
_refine_ls_wR_factor_ref 0.2278
_reflns_number_gt 733
_reflns_number_total 1777
_reflns_threshold_expression I>2\s(I)
_cod_data_source_file pk2441.cif
_cod_data_source_block I
_cod_original_sg_symbol_H-M 'P 21/c'
_cod_database_code 2236535
_cod_database_fobs_code 2236535

loop_
_symmetry_equiv_pos_site_id
_symmetry_equiv_pos_as_xyz
1 x,y,z
2 -x,1/2+y,1/2-z
3 -x,-y,-z
4 x,1/2-y,1/2+z

loop_
_atom_site_aniso_label
_atom_site_aniso_U_11
_atom_site_aniso_U_22
_atom_site_aniso_U_33
_atom_site_aniso_U_12
_atom_site_aniso_U_13
_atom_site_aniso_U_23
Br1 0.0591(11) 0.0778(13) 0.1011(14) 0.0087(10) -0.0058(10) 0.0030(11)
Br2 0.0611(11) 0.0755(12) 0.0942(13) 0.0033(9) 0.0123(9) 0.0108(10)
O1 0.081(8) 0.052(6) 0.072(7) 0.005(6) -0.002(6) 0.004(5)
C1 0.052(4) 0.069(4) 0.064(4) -0.007(3) 0.001(3) -0.001(3)
C2 0.052(4) 0.069(4) 0.064(4) -0.007(3) 0.001(3) -0.001(3)
C3 0.052(4) 0.069(4) 0.064(4) -0.007(3) 0.001(3) -0.001(3)
C4 0.052(4) 0.069(4) 0.064(4) -0.007(3) 0.001(3) -0.001(3)
C5 0.052(4) 0.069(4) 0.064(4) -0.007(3) 0.001(3) -0.001(3)
C6 0.052(4) 0.069(4) 0.064(4) -0.007(3) 0.001(3) -0.001(3)
C7 0.089(12) 0.058(9) 0.056(8) 0.007(9) 0.013(8) -0.005(8)
C8 0.083(12) 0.046(8) 0.058(9) 0.008(8) -0.005(8) 0.004(7)
C9 0.059(9) 0.048(8) 0.061(9) -0.003(7) -0.008(8) 0.010(7)

loop_
_atom_site_type_symbol
_atom_site_label
_atom_site_fract_x
_atom_site_fract_y
_atom_site_fract_z
_atom_site_U_iso_or_equiv
_atom_site_thermal_displace_type
_atom_site_calc_flag
_atom_site_refinement_flags
_atom_site_occupancy
Br Br1 0.4208(2) 0.8732(4) 0.60524(11) 0.0799(7) Uani d . 1.000
Br Br2 1.11644(19) 0.3412(4) 0.60918(10) 0.0766(7) Uani d . 1.000
O O1 0.9808(12) 0.057(2) 0.7220(5) 0.069(4) Uani d . 1.000
C C1 0.7790(16) 0.247(3) 0.6578(8) 0.062(2) Uani d . 1.000
C C2 0.7029(16) 0.359(3) 0.7090(8) 0.062(2) Uani d . 1.000
C C3 0.5983(16) 0.544(3) 0.6919(8) 0.062(2) Uani d . 1.000
C C4 0.5687(16) 0.618(3) 0.6270(7) 0.062(2) Uani d . 1.000
C C5 0.6461(16) 0.517(3) 0.5754(8) 0.062(2) Uani d . 1.000
C C6 0.7444(16) 0.331(3) 0.5936(8) 0.062(2) Uani d . 1.000
C C7 0.8485(19) 0.172(3) 0.5499(7) 0.067(6) Uani d . 1.000
C C8 0.9613(18) 0.074(3) 0.5978(7) 0.063(6) Uani d . 1.000
C C9 0.8931(16) 0.040(3) 0.6617(7) 0.057(5) Uani d . 1.000
H H1 1.00390 -0.09700 0.73430 0.1030 Uiso c R 1.000
H H2 0.72330 0.30880 0.75290 0.0740 Uiso c R 1.000
H H3 0.54710 0.62080 0.72470 0.0740 Uiso c R 1.000
H H5 0.62990 0.57520 0.53190 0.0740 Uiso c R 1.000
H H7A 0.80100 0.02070 0.52700 0.0810 Uiso c R 1.000
H H7B 0.88630 0.29260 0.51750 0.0810 Uiso c R 1.000
H H8 0.99730 -0.10210 0.58330 0.0750 Uiso c R 1.000
H H9 0.84820 -0.14010 0.66060 0.0680 Uiso c R 1.000

loop_
_atom_type_symbol
_atom_type_description
_atom_type_scat_dispersion_real
_atom_type_scat_dispersion_imag
_atom_type_scat_source
C C 0.0181 0.0091 ' International Tables Vol C Tables 4.2.6.8 and 6.1.1.4'
H H 0.0000 0.0000 ' International Tables Vol C Tables 4.2.6.8 and 6.1.1.4'
Br Br -0.6763 1.2805 ' International Tables Vol C Tables 4.2.6.8 and 6.1.1.4'
O O 0.0492 0.0322 ' International Tables Vol C Tables 4.2.6.8 and 6.1.1.4'

loop_
_geom_angle_atom_site_label_1
_geom_angle_atom_site_label_2
_geom_angle_atom_site_label_3
_geom_angle
_geom_angle_publ_flag
C9 O1 H1 109.00 no
C2 C1 C6 118.3(14) no
C6 C1 C9 112.2(13) no
C2 C1 C9 129.5(14) no
C1 C2 C3 118.1(15) no
C2 C3 C4 120.7(15) no
Br1 C4 C5 118.3(11) no
C3 C4 C5 122.3(14) no
Br1 C4 C3 119.4(11) no
C4 C5 C6 115.3(15) no
C1 C6 C7 105.3(12) no
C5 C6 C7 129.4(14) no
C1 C6 C5 125.2(15) no
C6 C7 C8 104.4(12) no
Br2 C8 C9 109.9(10) no
C7 C8 C9 105.3(13) no
Br2 C8 C7 111.3(10) no
O1 C9 C8 117.9(13) no
C1 C9 C8 103.8(12) no
O1 C9 C1 112.6(12) no
C1 C2 H2 121.00 no
C3 C2 H2 121.00 no
C2 C3 H3 120.00 no
C4 C3 H3 120.00 no
C4 C5 H5 122.00 no
C6 C5 H5 122.00 no
C6 C7 H7A 111.00 no
C6 C7 H7B 111.00 no
C8 C7 H7A 111.00 no
C8 C7 H7B 111.00 no
H7A C7 H7B 109.00 no
Br2 C8 H8 110.00 no
C7 C8 H8 110.00 no
C9 C8 H8 110.00 no
O1 C9 H9 107.00 no
C1 C9 H9 107.00 no
C8 C9 H9 107.00 no

loop_
_geom_bond_atom_site_label_1
_geom_bond_atom_site_label_2
_geom_bond_distance
_geom_bond_publ_flag
Br1 C4 1.910(15) no
Br2 C8 1.974(16) no
O1 C9 1.430(18) no
O1 H1 0.8200 no
C1 C6 1.38(2) no
C1 C9 1.48(2) no
C1 C2 1.42(2) no
C2 C3 1.37(2) no
C3 C4 1.37(2) no
C4 C5 1.41(2) no
C5 C6 1.34(2) no
C6 C7 1.58(2) no
C7 C8 1.47(2) no
C8 C9 1.50(2) no
C2 H2 0.9300 no
C3 H3 0.9300 no
C5 H5 0.9300 no
C7 H7A 0.9700 no
C7 H7B 0.9700 no
C8 H8 0.9800 no
C9 H9 0.9800 no

loop_
_geom_hbond_atom_site_label_D
_geom_hbond_atom_site_label_H
_geom_hbond_atom_site_label_A
_geom_hbond_site_symmetry_A
_geom_hbond_distance_DH
_geom_hbond_distance_HA
_geom_hbond_distance_DA
_geom_hbond_angle_DHA
_geom_hbond_publ_flag
O1 H1 O1 2_746 0.82 1.91 2.713(14) 165 yes
C9 H9 Cg2 1_545 0.98 2.67 3.629(16) 166 yes

loop_
_geom_torsion_atom_site_label_1
_geom_torsion_atom_site_label_2
_geom_torsion_atom_site_label_3
_geom_torsion_atom_site_label_4
_geom_torsion
_geom_torsion_publ_flag
C6 C1 C2 C3 0(2) no
C9 C1 C2 C3 -178.1(15) no
C2 C1 C6 C5 2(2) no
C2 C1 C6 C7 179.4(13) no
C9 C1 C6 C5 -179.5(15) no
C9 C1 C6 C7 -1.9(17) no
C2 C1 C9 O1 -33(2) no
C2 C1 C9 C8 -162.1(15) no
C6 C1 C9 O1 148.1(13) no
C6 C1 C9 C8 19.4(17) no
C1 C2 C3 C4 0(2) no
C2 C3 C4 Br1 179.3(12) no
C2 C3 C4 C5 -2(2) no
Br1 C4 C5 C6 -177.5(11) no
C3 C4 C5 C6 4(2) no
C4 C5 C6 C1 -4(2) no
C4 C5 C6 C7 179.1(14) no
C1 C6 C7 C8 -16.7(16) no
C5 C6 C7 C8 160.8(16) no
C6 C7 C8 Br2 -90.7(12) no
C6 C7 C8 C9 28.3(15) no
Br2 C8 C9 O1 -34.8(16) no
Br2 C8 C9 C1 90.6(12) no
C7 C8 C9 O1 -154.8(12) no
C7 C8 C9 C1 -29.4(15) no
